data_1555958
loop_
_publ_author_name
'Yoon, Hyung'
'Lossouarn, Alexis'
'Landau, Felicitas'
'Lautens, Mark'

_publ_section_title
;
 Pd-Catalyzed Spirocyclization via C-H Activation and Benzyne Insertion.
;
_journal_issue 24
_journal_name_full 'Organic letters'
_journal_page_first 6324
_journal_page_last 6327
_journal_paper_doi 10.1021/acs.orglett.6b03213
_journal_volume 18
_journal_year 2016
_chemical_formula_moiety 'C52 H43 N O P2 Pd, C H Cl3'
_chemical_formula_sum 'C53 H44 Cl3 N O P2 Pd'
_chemical_formula_weight 985.58
_space_group_crystal_system monoclinic
_space_group_IT_number 14
_space_group_name_Hall '-P 2ybc'
_space_group_name_H-M_alt 'P 1 21/c 1'
_atom_sites_solution_hydrogens geom
_audit_creation_method SHELXL-2014/7
_cell_angle_alpha 90
_cell_angle_beta 103.385(3)
_cell_angle_gamma 90
_cell_formula_units_Z 4
_cell_length_a 11.7599(10)
_cell_length_b 18.0933(13)
_cell_length_c 23.3373(19)
_cell_measurement_reflns_used 9754
_cell_measurement_temperature 147(2)
_cell_measurement_theta_max 27.46
_cell_measurement_theta_min 2.25
_cell_volume 4830.7(7)
_computing_cell_refinement APEX2
_computing_data_collection 'APEX2 (Bruker, 2014)'
_computing_data_reduction 'SAINT (Bruker, 2014)'
_computing_molecular_graphics 'PLATON (Spek, 2009)'
_computing_publication_material 'SHELXTL (Sheldrick, 2008)'
_computing_structure_refinement 'SHELXL-2014/7 (Sheldrick, 2015b)'
_computing_structure_solution 'SHELXT (Sheldrick, 2015a)'
_diffrn_ambient_temperature 147(2)
_diffrn_measured_fraction_theta_full 1.000
_diffrn_measured_fraction_theta_max 0.998
_diffrn_measurement_device_type 'Bruker Kappa APEX-DUO CCD'
_diffrn_measurement_method '\f and \w scans'
_diffrn_radiation_type MoK\a
_diffrn_radiation_wavelength 0.71073
_diffrn_reflns_av_R_equivalents 0.0463
_diffrn_reflns_av_unetI/netI 0.0292
_diffrn_reflns_Laue_measured_fraction_full 1.000
_diffrn_reflns_Laue_measured_fraction_max 0.998
_diffrn_reflns_limit_h_max 15
_diffrn_reflns_limit_h_min -15
_diffrn_reflns_limit_k_max 23
_diffrn_reflns_limit_k_min -23
_diffrn_reflns_limit_l_max 30
_diffrn_reflns_limit_l_min -30
_diffrn_reflns_number 95021
_diffrn_reflns_point_group_measured_fraction_full 1.000
_diffrn_reflns_point_group_measured_fraction_max 0.998
_diffrn_reflns_theta_full 25.242
_diffrn_reflns_theta_max 27.558
_diffrn_reflns_theta_min 1.439
_diffrn_source 'sealed tube with Bruker Triumph monochromator'
_exptl_absorpt_coefficient_mu 0.654
_exptl_absorpt_correction_T_max 0.7456
_exptl_absorpt_correction_T_min 0.7154
_exptl_absorpt_correction_type multi-scan
_exptl_absorpt_process_details 'SADABS (Bruker, 2014)'
_exptl_crystal_colour colourless
_exptl_crystal_density_diffrn 1.355
_exptl_crystal_description Block
_exptl_crystal_F_000 2016
_exptl_crystal_size_max 0.220
_exptl_crystal_size_mid 0.180
_exptl_crystal_size_min 0.180
_refine_diff_density_max 0.677
_refine_diff_density_min -0.478
_refine_diff_density_rms 0.065
_refine_ls_extinction_method none
_refine_ls_goodness_of_fit_ref 1.025
_refine_ls_hydrogen_treatment constr
_refine_ls_matrix_type full
_refine_ls_number_parameters 551
_refine_ls_number_reflns 11135
_refine_ls_number_restraints 0
_refine_ls_restrained_S_all 1.025
_refine_ls_R_factor_all 0.0434
_refine_ls_R_factor_gt 0.0289
_refine_ls_shift/su_max 0.003
_refine_ls_shift/su_mean 0.000
_refine_ls_structure_factor_coef Fsqd
_refine_ls_weighting_details 'w=1/[\s^2^(Fo^2^)+(0.0218P)^2^+4.7756P] where P=(Fo^2^+2Fc^2^)/3'
_refine_ls_weighting_scheme calc
_refine_ls_wR_factor_gt 0.0603
_refine_ls_wR_factor_ref 0.0660
_reflns_Friedel_coverage 0.000
_reflns_number_gt 9046
_reflns_number_total 11135
_reflns_threshold_expression 'I > 2\s(I)'
_cod_data_source_file ol6b03213_si_001.cif
_cod_data_source_block d16110_a_sq
_cod_original_sg_symbol_H-M 'P 21/c'
_cod_database_code 1555958
_shelx_shelxl_version_number 2014/7
_shelx_space_group_comment
; 
The symmetry employed for this shelxl refinement is uniquely defined 
by the following loop, which should always be used as a source of 
symmetry information in preference to the above space-group names. 
They are only intended as comments. 
;
_shelx_estimated_absorpt_t_min 0.869
_shelx_estimated_absorpt_t_max 0.891

loop_
_space_group_symop_operation_xyz
'x, y, z'
'-x, y+1/2, -z+1/2'
'-x, -y, -z'
'x, -y-1/2, z-1/2'

loop_
_atom_site_label
_atom_site_type_symbol
_atom_site_fract_x
_atom_site_fract_y
_atom_site_fract_z
_atom_site_U_iso_or_equiv
_atom_site_adp_type
_atom_site_occupancy
_atom_site_site_symmetry_order
_atom_site_calc_flag
_atom_site_refinement_flags_posn
_atom_site_refinement_flags_adp
Pd1 Pd 0.38227(2) 0.55411(2) 0.71678(2) 0.01157(4) Uani 1 1 d . .
P1 P 0.47985(4) 0.44526(3) 0.75248(2) 0.01519(10) Uani 1 1 d . .
P2 P 0.24746(4) 0.55302(3) 0.77748(2) 0.01262(9) Uani 1 1 d . .
O1 O 0.24290(13) 0.52544(9) 0.57196(7) 0.0302(4) Uani 1 1 d . .
N1 N 0.35567(14) 0.55494(9) 0.50698(7) 0.0193(3) Uani 1 1 d . .
C1 C 0.32131(16) 0.65533(10) 0.68029(8) 0.0135(4) Uani 1 1 d . .
C2 C 0.25952(16) 0.71083(10) 0.70210(8) 0.0159(4) Uani 1 1 d . .
H2A H 0.2432 0.7043 0.7398 0.019 Uiso 1 1 calc R U
C3 C 0.22125(17) 0.77484(11) 0.67085(9) 0.0191(4) Uani 1 1 d . .
H3A H 0.1796 0.8111 0.6873 0.023 Uiso 1 1 calc R U
C4 C 0.24359(19) 0.78604(11) 0.61588(9) 0.0236(4) Uani 1 1 d . .
H4A H 0.2162 0.8294 0.5940 0.028 Uiso 1 1 calc R U
C5 C 0.30643(18) 0.73328(11) 0.59299(9) 0.0208(4) Uani 1 1 d . .
H5A H 0.3226 0.7406 0.5554 0.025 Uiso 1 1 calc R U
C6 C 0.34588(16) 0.66957(10) 0.62495(8) 0.0145(4) Uani 1 1 d . .
C7 C 0.41330(17) 0.61005(11) 0.60158(8) 0.0160(4) Uani 1 1 d . .
C8 C 0.48359(17) 0.56602(10) 0.65538(8) 0.0156(4) Uani 1 1 d . .
H8A H 0.5567 0.5927 0.6733 0.019 Uiso 1 1 calc R U
H8B H 0.5046 0.5168 0.6425 0.019 Uiso 1 1 calc R U
C9 C 0.48847(17) 0.63547(11) 0.56087(8) 0.0178(4) Uani 1 1 d . .
C10 C 0.58245(17) 0.68270(11) 0.57071(9) 0.0212(4) Uani 1 1 d . .
H10A H 0.6066 0.7080 0.6072 0.025 Uiso 1 1 calc R U
C11 C 0.64236(18) 0.69279(12) 0.52534(10) 0.0252(5) Uani 1 1 d . .
H11A H 0.7074 0.7254 0.5313 0.030 Uiso 1 1 calc R U
C12 C 0.60778(19) 0.65612(12) 0.47282(10) 0.0266(5) Uani 1 1 d . .
H12A H 0.6506 0.6628 0.4433 0.032 Uiso 1 1 calc R U
C13 C 0.51052(19) 0.60895(12) 0.46162(9) 0.0241(5) Uani 1 1 d . .
H13A H 0.4853 0.5844 0.4249 0.029 Uiso 1 1 calc R U
C14 C 0.45283(16) 0.59985(10) 0.50675(8) 0.0155(4) Uani 1 1 d . .
C15 C 0.32556(17) 0.55780(11) 0.56014(9) 0.0198(4) Uani 1 1 d . .
C16 C 0.29214(19) 0.51287(12) 0.45663(9) 0.0260(5) Uani 1 1 d . .
H16A H 0.2282 0.4858 0.4676 0.039 Uiso 1 1 calc R U
H16B H 0.3453 0.4778 0.4443 0.039 Uiso 1 1 calc R U
H16C H 0.2601 0.5467 0.4241 0.039 Uiso 1 1 calc R U
C21 C 0.61956(16) 0.42673(11) 0.73236(8) 0.0167(4) Uani 1 1 d . .
C22 C 0.63053(17) 0.37098(12) 0.69320(9) 0.0213(4) Uani 1 1 d . .
H22A H 0.5653 0.3404 0.6772 0.026 Uiso 1 1 calc R U
C23 C 0.73580(18) 0.35923(13) 0.67707(9) 0.0249(5) Uani 1 1 d . .
H23A H 0.7420 0.3204 0.6506 0.030 Uiso 1 1 calc R U
C24 C 0.83082(18) 0.40340(12) 0.69922(10) 0.0253(5) Uani 1 1 d . .
H24A H 0.9025 0.3954 0.6880 0.030 Uiso 1 1 calc R U
C25 C 0.82139(19) 0.45938(13) 0.73793(11) 0.0313(5) Uani 1 1 d . .
H25A H 0.8868 0.4900 0.7535 0.038 Uiso 1 1 calc R U
C26 C 0.71623(19) 0.47111(12) 0.75423(11) 0.0289(5) Uani 1 1 d . .
H26A H 0.7105 0.5101 0.7807 0.035 Uiso 1 1 calc R U
C31 C 0.39929(17) 0.35996(11) 0.72982(9) 0.0181(4) Uani 1 1 d . .
C32 C 0.44006(19) 0.28990(11) 0.75009(10) 0.0232(4) Uani 1 1 d . .
H32A H 0.5114 0.2852 0.7789 0.028 Uiso 1 1 calc R U
C33 C 0.3767(2) 0.22726(12) 0.72821(11) 0.0315(5) Uani 1 1 d . .
H33A H 0.4033 0.1799 0.7431 0.038 Uiso 1 1 calc R U
C34 C 0.2746(2) 0.23358(13) 0.68471(11) 0.0356(6) Uani 1 1 d . .
H34A H 0.2318 0.1906 0.6696 0.043 Uiso 1 1 calc R U
C35 C 0.2352(2) 0.30242(14) 0.66337(11) 0.0343(5) Uani 1 1 d . .
H35A H 0.1655 0.3066 0.6334 0.041 Uiso 1 1 calc R U
C36 C 0.29698(18) 0.36537(12) 0.68562(10) 0.0250(5) Uani 1 1 d . .
H36A H 0.2695 0.4125 0.6707 0.030 Uiso 1 1 calc R U
C41 C 0.52313(18) 0.44740(12) 0.83318(9) 0.0236(4) Uani 1 1 d . .
C42 C 0.5110(2) 0.38941(14) 0.87019(10) 0.0368(6) Uani 1 1 d . .
H42A H 0.4799 0.3436 0.8538 0.044 Uiso 1 1 calc R U
C43 C 0.5438(3) 0.39774(17) 0.93096(11) 0.0485(8) Uani 1 1 d . .
H43A H 0.5342 0.3577 0.9558 0.058 Uiso 1 1 calc R U
C44 C 0.5898(2) 0.46290(18) 0.95531(11) 0.0505(8) Uani 1 1 d . .
H44A H 0.6137 0.4677 0.9969 0.061 Uiso 1 1 calc R U
C45 C 0.6016(2) 0.52202(17) 0.91949(11) 0.0442(7) Uani 1 1 d . .
H45A H 0.6329 0.5676 0.9363 0.053 Uiso 1 1 calc R U
C46 C 0.5673(2) 0.51401(14) 0.85860(10) 0.0329(5) Uani 1 1 d . .
H46A H 0.5741 0.5548 0.8340 0.039 Uiso 1 1 calc R U
C51 C 0.20928(16) 0.46794(11) 0.81209(9) 0.0170(4) Uani 1 1 d . .
C52 C 0.13107(18) 0.41818(12) 0.77846(10) 0.0247(5) Uani 1 1 d . .
H52A H 0.0966 0.4292 0.7384 0.030 Uiso 1 1 calc R U
C53 C 0.1029(2) 0.35267(13) 0.80277(12) 0.0343(6) Uani 1 1 d . .
H53A H 0.0489 0.3194 0.7794 0.041 Uiso 1 1 calc R U
C54 C 0.1530(2) 0.33557(13) 0.86068(11) 0.0371(6) Uani 1 1 d . .
H54A H 0.1332 0.2909 0.8774 0.044 Uiso 1 1 calc R U
C55 C 0.2321(2) 0.38371(14) 0.89416(11) 0.0393(6) Uani 1 1 d . .
H55A H 0.2670 0.3720 0.9340 0.047 Uiso 1 1 calc R U
C56 C 0.2612(2) 0.44937(12) 0.87012(9) 0.0275(5) Uani 1 1 d . .
H56A H 0.3168 0.4818 0.8934 0.033 Uiso 1 1 calc R U
C61 C 0.28950(16) 0.61586(10) 0.84007(8) 0.0151(4) Uani 1 1 d . .
C62 C 0.23148(18) 0.62060(11) 0.88594(9) 0.0200(4) Uani 1 1 d . .
H62A H 0.1636 0.5916 0.8847 0.024 Uiso 1 1 calc R U
C63 C 0.2727(2) 0.66754(12) 0.93336(9) 0.0242(5) Uani 1 1 d . .
H63A H 0.2323 0.6709 0.9641 0.029 Uiso 1 1 calc R U
C64 C 0.3725(2) 0.70949(11) 0.93592(9) 0.0246(5) Uani 1 1 d . .
H64A H 0.4009 0.7412 0.9685 0.030 Uiso 1 1 calc R U
C65 C 0.43067(19) 0.70501(11) 0.89088(9) 0.0228(4) Uani 1 1 d . .
H65A H 0.4992 0.7335 0.8927 0.027 Uiso 1 1 calc R U
C66 C 0.38900(17) 0.65889(11) 0.84297(8) 0.0181(4) Uani 1 1 d . .
H66A H 0.4287 0.6567 0.8119 0.022 Uiso 1 1 calc R U
C71 C 0.10367(16) 0.58230(11) 0.73449(8) 0.0164(4) Uani 1 1 d . .
C72 C 0.07335(17) 0.55984(12) 0.67575(9) 0.0208(4) Uani 1 1 d . .
H72A H 0.1270 0.5315 0.6600 0.025 Uiso 1 1 calc R U
C73 C -0.03451(19) 0.57855(14) 0.63999(10) 0.0308(5) Uani 1 1 d . .
H73A H -0.0552 0.5619 0.6003 0.037 Uiso 1 1 calc R U
C74 C -0.1115(2) 0.62139(14) 0.66213(12) 0.0370(6) Uani 1 1 d . .
H74A H -0.1853 0.6342 0.6377 0.044 Uiso 1 1 calc R U
C75 C -0.0814(2) 0.64564(14) 0.71980(12) 0.0347(6) Uani 1 1 d . .
H75A H -0.1338 0.6761 0.7346 0.042 Uiso 1 1 calc R U
C76 C 0.02544(18) 0.62569(12) 0.75642(10) 0.0239(5) Uani 1 1 d . .
H76A H 0.0449 0.6416 0.7963 0.029 Uiso 1 1 calc R U
Cl3 Cl 0.07006(5) 0.41168(4) 0.52899(3) 0.03925(15) Uani 1 1 d . .
Cl2 Cl -0.11495(6) 0.32187(4) 0.55409(3) 0.04685(17) Uani 1 1 d . .
Cl1 Cl 0.03783(7) 0.26239(5) 0.48609(5) 0.0717(3) Uani 1 1 d . .
C1S C -0.0324(2) 0.34227(14) 0.50260(11) 0.0341(5) Uani 1 1 d . .
H1SA H -0.0865 0.3603 0.4657 0.041 Uiso 1 1 calc R U

loop_
_atom_site_aniso_label
_atom_site_aniso_U_11
_atom_site_aniso_U_22
_atom_site_aniso_U_33
_atom_site_aniso_U_23
_atom_site_aniso_U_13
_atom_site_aniso_U_12
Pd1 0.01370(7) 0.01134(7) 0.00963(6) 0.00042(6) 0.00259(5) 0.00097(6)
P1 0.0160(2) 0.0153(2) 0.0143(2) 0.0027(2) 0.00348(18) 0.00300(19)
P2 0.0128(2) 0.0141(2) 0.0108(2) 0.00006(19) 0.00232(17) 0.00007(19)
O1 0.0295(8) 0.0335(9) 0.0291(9) -0.0076(7) 0.0099(7) -0.0129(7)
N1 0.0211(8) 0.0204(9) 0.0150(8) -0.0018(7) 0.0014(6) 0.0005(7)
C1 0.0147(9) 0.0117(9) 0.0133(9) -0.0005(7) 0.0015(7) -0.0020(7)
C2 0.0181(9) 0.0157(10) 0.0148(9) -0.0012(7) 0.0057(7) -0.0004(7)
C3 0.0191(10) 0.0138(10) 0.0251(11) -0.0020(8) 0.0066(8) 0.0028(8)
C4 0.0281(11) 0.0165(11) 0.0265(11) 0.0072(8) 0.0066(9) 0.0069(8)
C5 0.0263(11) 0.0205(11) 0.0174(10) 0.0049(8) 0.0088(8) 0.0035(8)
C6 0.0142(9) 0.0127(9) 0.0162(9) -0.0008(7) 0.0028(7) -0.0009(7)
C7 0.0192(9) 0.0155(10) 0.0142(9) 0.0011(7) 0.0060(8) 0.0006(7)
C8 0.0207(9) 0.0152(10) 0.0117(9) 0.0010(7) 0.0052(7) 0.0010(7)
C9 0.0199(10) 0.0181(10) 0.0162(9) 0.0031(8) 0.0059(8) 0.0038(8)
C10 0.0201(10) 0.0196(11) 0.0230(11) 0.0009(8) 0.0033(8) 0.0025(8)
C11 0.0213(10) 0.0244(12) 0.0313(12) 0.0094(9) 0.0089(9) 0.0004(9)
C12 0.0273(11) 0.0296(12) 0.0268(11) 0.0112(9) 0.0142(9) 0.0081(9)
C13 0.0319(12) 0.0246(12) 0.0165(10) 0.0021(8) 0.0067(9) 0.0086(9)
C14 0.0168(9) 0.0144(10) 0.0147(9) 0.0032(7) 0.0026(7) 0.0052(7)
C15 0.0215(10) 0.0181(10) 0.0199(10) 0.0015(8) 0.0052(8) 0.0036(8)
C16 0.0305(12) 0.0222(12) 0.0201(11) -0.0064(9) -0.0046(9) 0.0024(9)
C21 0.0159(9) 0.0158(10) 0.0180(10) 0.0061(7) 0.0031(8) 0.0026(7)
C22 0.0169(10) 0.0299(12) 0.0172(10) -0.0014(8) 0.0040(8) -0.0041(8)
C23 0.0241(11) 0.0319(13) 0.0208(11) -0.0037(9) 0.0095(9) -0.0008(9)
C24 0.0175(10) 0.0315(13) 0.0286(12) 0.0033(9) 0.0084(9) 0.0019(9)
C25 0.0190(10) 0.0287(13) 0.0466(15) -0.0049(10) 0.0083(10) -0.0081(9)
C26 0.0239(11) 0.0208(11) 0.0428(14) -0.0098(10) 0.0093(10) -0.0017(9)
C31 0.0193(10) 0.0172(10) 0.0202(10) 0.0017(8) 0.0098(8) -0.0004(8)
C32 0.0258(11) 0.0212(11) 0.0256(11) 0.0060(9) 0.0120(9) 0.0042(9)
C33 0.0444(14) 0.0161(11) 0.0408(14) 0.0055(10) 0.0238(12) 0.0012(10)
C34 0.0427(15) 0.0249(13) 0.0421(15) -0.0058(11) 0.0155(12) -0.0124(11)
C35 0.0293(12) 0.0334(14) 0.0377(14) -0.0030(11) 0.0023(11) -0.0048(10)
C36 0.0248(11) 0.0214(11) 0.0285(12) 0.0023(9) 0.0054(9) 0.0022(9)
C41 0.0226(10) 0.0323(12) 0.0156(9) 0.0032(9) 0.0036(8) 0.0134(9)
C42 0.0521(16) 0.0354(14) 0.0241(12) 0.0101(10) 0.0116(11) 0.0180(12)
C43 0.068(2) 0.0573(19) 0.0204(12) 0.0152(12) 0.0114(13) 0.0337(15)
C44 0.0530(17) 0.080(2) 0.0151(11) 0.0012(13) 0.0006(11) 0.0408(16)
C45 0.0411(15) 0.0588(18) 0.0274(13) -0.0143(12) -0.0030(11) 0.0140(13)
C46 0.0344(13) 0.0400(15) 0.0221(12) -0.0038(10) 0.0022(10) 0.0061(11)
C51 0.0169(9) 0.0171(10) 0.0188(10) 0.0028(8) 0.0079(8) 0.0031(7)
C52 0.0225(11) 0.0228(11) 0.0265(11) 0.0050(9) 0.0015(9) -0.0040(8)
C53 0.0309(12) 0.0243(13) 0.0451(15) 0.0048(11) 0.0037(11) -0.0091(10)
C54 0.0467(15) 0.0241(13) 0.0435(15) 0.0158(11) 0.0169(12) -0.0022(11)
C55 0.0607(18) 0.0301(14) 0.0254(12) 0.0124(10) 0.0064(12) 0.0036(12)
C56 0.0356(12) 0.0234(12) 0.0215(11) 0.0042(9) 0.0024(9) 0.0005(10)
C61 0.0181(9) 0.0140(10) 0.0122(9) 0.0003(7) 0.0018(7) 0.0031(7)
C62 0.0228(10) 0.0201(11) 0.0182(10) 0.0020(8) 0.0067(8) 0.0021(8)
C63 0.0366(12) 0.0224(11) 0.0151(10) 0.0011(8) 0.0088(9) 0.0067(9)
C64 0.0404(13) 0.0168(11) 0.0150(10) -0.0016(8) 0.0029(9) 0.0017(9)
C65 0.0276(11) 0.0190(11) 0.0200(10) -0.0003(8) 0.0017(9) -0.0051(8)
C66 0.0204(10) 0.0195(10) 0.0146(9) 0.0004(8) 0.0045(8) -0.0002(8)
C71 0.0142(9) 0.0167(10) 0.0173(10) 0.0045(8) 0.0014(7) -0.0002(7)
C72 0.0193(9) 0.0238(11) 0.0182(10) 0.0020(8) 0.0022(8) -0.0026(8)
C73 0.0238(11) 0.0410(14) 0.0224(11) 0.0064(10) -0.0054(9) -0.0063(10)
C74 0.0188(11) 0.0439(15) 0.0422(15) 0.0144(12) -0.0054(10) 0.0027(10)
C75 0.0225(11) 0.0322(14) 0.0488(16) 0.0061(11) 0.0070(11) 0.0108(10)
C76 0.0211(10) 0.0239(12) 0.0264(11) 0.0012(9) 0.0050(9) 0.0026(8)
Cl3 0.0383(3) 0.0366(3) 0.0396(3) 0.0057(3) 0.0026(3) -0.0136(3)
Cl2 0.0395(4) 0.0520(4) 0.0566(4) -0.0011(3) 0.0264(3) -0.0097(3)
Cl1 0.0454(4) 0.0686(6) 0.1076(7) -0.0474(5) 0.0308(5) -0.0081(4)
C1S 0.0250(12) 0.0420(15) 0.0354(13) -0.0006(11) 0.0074(10) -0.0086(10)

loop_
_atom_type_symbol
_atom_type_description
_atom_type_scat_dispersion_real
_atom_type_scat_dispersion_imag
_atom_type_scat_source
C C 0.0033 0.0016 'International Tables Vol C Tables 4.2.6.8 and 6.1.1.4'
H H 0.0000 0.0000 'International Tables Vol C Tables 4.2.6.8 and 6.1.1.4'
P P 0.1023 0.0942 'International Tables Vol C Tables 4.2.6.8 and 6.1.1.4'
Pd Pd -0.9988 1.0072 'International Tables Vol C Tables 4.2.6.8 and 6.1.1.4'
Cl Cl 0.1484 0.1585 'International Tables Vol C Tables 4.2.6.8 and 6.1.1.4'
O O 0.0106 0.0060 'International Tables Vol C Tables 4.2.6.8 and 6.1.1.4'
N N 0.0061 0.0033 'International Tables Vol C Tables 4.2.6.8 and 6.1.1.4'

loop_
_geom_angle_atom_site_label_1
_geom_angle_atom_site_label_2
_geom_angle_atom_site_label_3
_geom_angle
C1 Pd1 C8 79.87(7)
C1 Pd1 P1 170.18(5)
C8 Pd1 P1 91.18(5)
C1 Pd1 P2 92.14(5)
C8 Pd1 P2 171.36(5)
P1 Pd1 P2 97.003(18)
C31 P1 C41 108.52(10)
C31 P1 C21 101.90(9)
C41 P1 C21 102.34(9)
C31 P1 Pd1 115.53(7)
C41 P1 Pd1 110.21(7)
C21 P1 Pd1 117.18(6)
C61 P2 C71 107.60(9)
C61 P2 C51 102.59(9)
C71 P2 C51 101.18(9)
C61 P2 Pd1 112.34(6)
C71 P2 Pd1 109.39(6)
C51 P2 Pd1 122.44(6)
C15 N1 C14 111.32(16)
C15 N1 C16 124.11(18)
C14 N1 C16 124.53(17)
C2 C1 C6 115.76(17)
C2 C1 Pd1 129.90(14)
C6 C1 Pd1 114.33(13)
C3 C2 C1 122.64(18)
C3 C2 H2A 118.7
C1 C2 H2A 118.7
C4 C3 C2 120.14(18)
C4 C3 H3A 119.9
C2 C3 H3A 119.9
C3 C4 C5 119.25(19)
C3 C4 H4A 120.4
C5 C4 H4A 120.4
C4 C5 C6 120.29(18)
C4 C5 H5A 119.9
C6 C5 H5A 119.9
C5 C6 C1 121.86(17)
C5 C6 C7 122.26(17)
C1 C6 C7 115.84(16)
C9 C7 C6 116.22(16)
C9 C7 C8 112.64(15)
C6 C7 C8 107.39(15)
C9 C7 C15 101.19(15)
C6 C7 C15 109.18(15)
C8 C7 C15 110.02(16)
C7 C8 Pd1 109.15(12)
C7 C8 H8A 109.9
Pd1 C8 H8A 109.9
C7 C8 H8B 109.9
Pd1 C8 H8B 109.9
H8A C8 H8B 108.3
C10 C9 C14 120.06(18)
C10 C9 C7 130.48(19)
C14 C9 C7 109.39(17)
C9 C10 C11 118.5(2)
C9 C10 H10A 120.8
C11 C10 H10A 120.8
C12 C11 C10 120.8(2)
C12 C11 H11A 119.6
C10 C11 H11A 119.6
C11 C12 C13 121.45(19)
C11 C12 H12A 119.3
C13 C12 H12A 119.3
C14 C13 C12 116.8(2)
C14 C13 H13A 121.6
C12 C13 H13A 121.6
C13 C14 C9 122.38(19)
C13 C14 N1 127.81(18)
C9 C14 N1 109.80(16)
O1 C15 N1 125.04(19)
O1 C15 C7 126.74(18)
N1 C15 C7 108.20(16)
N1 C16 H16A 109.5
N1 C16 H16B 109.5
H16A C16 H16B 109.5
N1 C16 H16C 109.5
H16A C16 H16C 109.5
H16B C16 H16C 109.5
C22 C21 C26 117.99(18)
C22 C21 P1 121.68(15)
C26 C21 P1 120.26(16)
C21 C22 C23 120.91(19)
C21 C22 H22A 119.5
C23 C22 H22A 119.5
C24 C23 C22 120.4(2)
C24 C23 H23A 119.8
C22 C23 H23A 119.8
C23 C24 C25 119.5(2)
C23 C24 H24A 120.3
C25 C24 H24A 120.3
C24 C25 C26 120.2(2)
C24 C25 H25A 119.9
C26 C25 H25A 119.9
C21 C26 C25 121.0(2)
C21 C26 H26A 119.5
C25 C26 H26A 119.5
C36 C31 C32 118.90(19)
C36 C31 P1 117.13(15)
C32 C31 P1 123.67(16)
C33 C32 C31 120.2(2)
C33 C32 H32A 119.9
C31 C32 H32A 119.9
C34 C33 C32 120.2(2)
C34 C33 H33A 119.9
C32 C33 H33A 119.9
C35 C34 C33 120.0(2)
C35 C34 H34A 120.0
C33 C34 H34A 120.0
C34 C35 C36 120.2(2)
C34 C35 H35A 119.9
C36 C35 H35A 119.9
C35 C36 C31 120.5(2)
C35 C36 H36A 119.8
C31 C36 H36A 119.8
C42 C41 C46 118.2(2)
C42 C41 P1 125.40(19)
C46 C41 P1 116.36(17)
C41 C42 C43 120.6(3)
C41 C42 H42A 119.7
C43 C42 H42A 119.7
C44 C43 C42 120.6(3)
C44 C43 H43A 119.7
C42 C43 H43A 119.7
C43 C44 C45 120.1(2)
C43 C44 H44A 119.9
C45 C44 H44A 119.9
C44 C45 C46 119.3(3)
C44 C45 H45A 120.3
C46 C45 H45A 120.3
C41 C46 C45 121.2(2)
C41 C46 H46A 119.4
C45 C46 H46A 119.4
C56 C51 C52 118.44(19)
C56 C51 P2 122.14(16)
C52 C51 P2 119.32(15)
C53 C52 C51 120.7(2)
C53 C52 H52A 119.6
C51 C52 H52A 119.6
C54 C53 C52 120.3(2)
C54 C53 H53A 119.9
C52 C53 H53A 119.9
C55 C54 C53 119.6(2)
C55 C54 H54A 120.2
C53 C54 H54A 120.2
C54 C55 C56 120.6(2)
C54 C55 H55A 119.7
C56 C55 H55A 119.7
C55 C56 C51 120.4(2)
C55 C56 H56A 119.8
C51 C56 H56A 119.8
C66 C61 C62 118.78(18)
C66 C61 P2 117.07(14)
C62 C61 P2 124.08(15)
C63 C62 C61 120.31(19)
C63 C62 H62A 119.8
C61 C62 H62A 119.8
C64 C63 C62 120.26(19)
C64 C63 H63A 119.9
C62 C63 H63A 119.9
C65 C64 C63 119.84(19)
C65 C64 H64A 120.1
C63 C64 H64A 120.1
C64 C65 C66 120.2(2)
C64 C65 H65A 119.9
C66 C65 H65A 119.9
C65 C66 C61 120.65(18)
C65 C66 H66A 119.7
C61 C66 H66A 119.7
C76 C71 C72 119.00(18)
C76 C71 P2 124.42(16)
C72 C71 P2 116.57(15)
C73 C72 C71 120.6(2)
C73 C72 H72A 119.7
C71 C72 H72A 119.7
C74 C73 C72 119.9(2)
C74 C73 H73A 120.0
C72 C73 H73A 120.0
C73 C74 C75 120.1(2)
C73 C74 H74A 120.0
C75 C74 H74A 120.0
C74 C75 C76 120.4(2)
C74 C75 H75A 119.8
C76 C75 H75A 119.8
C75 C76 C71 119.9(2)
C75 C76 H76A 120.0
C71 C76 H76A 120.0
Cl2 C1S Cl3 110.85(14)
Cl2 C1S Cl1 109.98(14)
Cl3 C1S Cl1 110.37(13)
Cl2 C1S H1SA 108.5
Cl3 C1S H1SA 108.5
Cl1 C1S H1SA 108.5

loop_
_geom_bond_atom_site_label_1
_geom_bond_atom_site_label_2
_geom_bond_distance
Pd1 C1 2.0762(18)
Pd1 C8 2.0760(18)
Pd1 P1 2.3339(5)
Pd1 P2 2.3581(5)
P1 C31 1.824(2)
P1 C41 1.834(2)
P1 C21 1.841(2)
P2 C61 1.8266(19)
P2 C71 1.8333(19)
P2 C51 1.842(2)
O1 C15 1.220(2)
N1 C15 1.368(2)
N1 C14 1.403(2)
N1 C16 1.453(2)
C1 C2 1.402(3)
C1 C6 1.411(3)
C2 C3 1.387(3)
C2 H2A 0.9500
C3 C4 1.383(3)
C3 H3A 0.9500
C4 C5 1.388(3)
C4 H4A 0.9500
C5 C6 1.393(3)
C5 H5A 0.9500
C6 C7 1.512(3)
C7 C9 1.511(3)
C7 C8 1.554(3)
C7 C15 1.559(3)
C8 H8A 0.9900
C8 H8B 0.9900
C9 C10 1.374(3)
C9 C14 1.393(3)
C10 C11 1.413(3)
C10 H10A 0.9500
C11 C12 1.370(3)
C11 H11A 0.9500
C12 C13 1.402(3)
C12 H12A 0.9500
C13 C14 1.388(3)
C13 H13A 0.9500
C16 H16A 0.9800
C16 H16B 0.9800
C16 H16C 0.9800
C21 C22 1.387(3)
C21 C26 1.389(3)
C22 C23 1.391(3)
C22 H22A 0.9500
C23 C24 1.374(3)
C23 H23A 0.9500
C24 C25 1.379(3)
C24 H24A 0.9500
C25 C26 1.392(3)
C25 H25A 0.9500
C26 H26A 0.9500
C31 C36 1.395(3)
C31 C32 1.398(3)
C32 C33 1.387(3)
C32 H32A 0.9500
C33 C34 1.385(4)
C33 H33A 0.9500
C34 C35 1.381(4)
C34 H34A 0.9500
C35 C36 1.386(3)
C35 H35A 0.9500
C36 H36A 0.9500
C41 C42 1.387(3)
C41 C46 1.390(3)
C42 C43 1.389(3)
C42 H42A 0.9500
C43 C44 1.365(4)
C43 H43A 0.9500
C44 C45 1.384(4)
C44 H44A 0.9500
C45 C46 1.392(3)
C45 H45A 0.9500
C46 H46A 0.9500
C51 C56 1.392(3)
C51 C52 1.392(3)
C52 C53 1.387(3)
C52 H52A 0.9500
C53 C54 1.379(3)
C53 H53A 0.9500
C54 C55 1.377(4)
C54 H54A 0.9500
C55 C56 1.390(3)
C55 H55A 0.9500
C56 H56A 0.9500
C61 C66 1.394(3)
C61 C62 1.399(3)
C62 C63 1.390(3)
C62 H62A 0.9500
C63 C64 1.388(3)
C63 H63A 0.9500
C64 C65 1.382(3)
C64 H64A 0.9500
C65 C66 1.390(3)
C65 H65A 0.9500
C66 H66A 0.9500
C71 C76 1.394(3)
C71 C72 1.395(3)
C72 C73 1.389(3)
C72 H72A 0.9500
C73 C74 1.380(3)
C73 H73A 0.9500
C74 C75 1.382(4)
C74 H74A 0.9500
C75 C76 1.394(3)
C75 H75A 0.9500
C76 H76A 0.9500
Cl3 C1S 1.751(2)
Cl2 C1S 1.750(2)
Cl1 C1S 1.751(3)
C1S H1SA 1.0000

loop_
_geom_torsion_atom_site_label_1
_geom_torsion_atom_site_label_2
_geom_torsion_atom_site_label_3
_geom_torsion_atom_site_label_4
_geom_torsion
C6 C1 C2 C3 2.0(3)
Pd1 C1 C2 C3 -177.64(15)
C1 C2 C3 C4 0.0(3)
C2 C3 C4 C5 -1.2(3)
C3 C4 C5 C6 0.4(3)
C4 C5 C6 C1 1.7(3)
C4 C5 C6 C7 179.19(19)
C2 C1 C6 C5 -2.8(3)
Pd1 C1 C6 C5 176.87(15)
C2 C1 C6 C7 179.55(16)
Pd1 C1 C6 C7 -0.8(2)
C5 C6 C7 C9 30.5(3)
C1 C6 C7 C9 -151.85(17)
C5 C6 C7 C8 157.67(18)
C1 C6 C7 C8 -24.7(2)
C5 C6 C7 C15 -83.1(2)
C1 C6 C7 C15 94.55(19)
C9 C7 C8 Pd1 167.68(13)
C6 C7 C8 Pd1 38.47(17)
C15 C7 C8 Pd1 -80.25(16)
C6 C7 C9 C10 61.9(3)
C8 C7 C9 C10 -62.6(3)
C15 C7 C9 C10 180.0(2)
C6 C7 C9 C14 -121.09(18)
C8 C7 C9 C14 114.41(18)
C15 C7 C9 C14 -3.0(2)
C14 C9 C10 C11 -1.2(3)
C7 C9 C10 C11 175.56(19)
C9 C10 C11 C12 -0.2(3)
C10 C11 C12 C13 1.6(3)
C11 C12 C13 C14 -1.5(3)
C12 C13 C14 C9 0.1(3)
C12 C13 C14 N1 -178.59(19)
C10 C9 C14 C13 1.3(3)
C7 C9 C14 C13 -176.08(17)
C10 C9 C14 N1 -179.85(17)
C7 C9 C14 N1 2.8(2)
C15 N1 C14 C13 177.56(19)
C16 N1 C14 C13 -4.6(3)
C15 N1 C14 C9 -1.2(2)
C16 N1 C14 C9 176.60(18)
C14 N1 C15 O1 178.25(19)
C16 N1 C15 O1 0.4(3)
C14 N1 C15 C7 -0.8(2)
C16 N1 C15 C7 -178.63(17)
C9 C7 C15 O1 -176.8(2)
C6 C7 C15 O1 -53.7(3)
C8 C7 C15 O1 63.9(3)
C9 C7 C15 N1 2.3(2)
C6 C7 C15 N1 125.35(17)
C8 C7 C15 N1 -117.04(17)
C31 P1 C21 C22 17.70(18)
C41 P1 C21 C22 129.94(17)
Pd1 P1 C21 C22 -109.41(16)
C31 P1 C21 C26 -165.38(18)
C41 P1 C21 C26 -53.14(19)
Pd1 P1 C21 C26 67.51(18)
C26 C21 C22 C23 1.0(3)
P1 C21 C22 C23 177.97(16)
C21 C22 C23 C24 -0.8(3)
C22 C23 C24 C25 0.4(3)
C23 C24 C25 C26 -0.2(4)
C22 C21 C26 C25 -0.8(3)
P1 C21 C26 C25 -177.87(18)
C24 C25 C26 C21 0.5(4)
C41 P1 C31 C36 135.29(16)
C21 P1 C31 C36 -117.19(16)
Pd1 P1 C31 C36 10.98(18)
C41 P1 C31 C32 -51.03(19)
C21 P1 C31 C32 56.49(18)
Pd1 P1 C31 C32 -175.34(14)
C36 C31 C32 C33 -2.7(3)
P1 C31 C32 C33 -176.32(16)
C31 C32 C33 C34 2.2(3)
C32 C33 C34 C35 -0.6(4)
C33 C34 C35 C36 -0.4(4)
C34 C35 C36 C31 -0.2(3)
C32 C31 C36 C35 1.8(3)
P1 C31 C36 C35 175.76(17)
C31 P1 C41 C42 8.3(2)
C21 P1 C41 C42 -98.9(2)
Pd1 P1 C41 C42 135.69(18)
C31 P1 C41 C46 -169.04(16)
C21 P1 C41 C46 83.74(18)
Pd1 P1 C41 C46 -41.62(18)
C46 C41 C42 C43 -0.9(3)
P1 C41 C42 C43 -178.20(19)
C41 C42 C43 C44 -0.7(4)
C42 C43 C44 C45 1.5(4)
C43 C44 C45 C46 -0.6(4)
C42 C41 C46 C45 1.8(3)
P1 C41 C46 C45 179.32(19)
C44 C45 C46 C41 -1.1(4)
C61 P2 C51 C56 -29.33(19)
C71 P2 C51 C56 -140.43(17)
Pd1 P2 C51 C56 97.79(17)
C61 P2 C51 C52 154.45(16)
C71 P2 C51 C52 43.35(18)
Pd1 P2 C51 C52 -78.43(17)
C56 C51 C52 C53 1.9(3)
P2 C51 C52 C53 178.25(17)
C51 C52 C53 C54 -0.6(4)
C52 C53 C54 C55 -0.5(4)
C53 C54 C55 C56 0.3(4)
C54 C55 C56 C51 1.1(4)
C52 C51 C56 C55 -2.1(3)
P2 C51 C56 C55 -178.39(18)
C71 P2 C61 C66 -116.98(15)
C51 P2 C61 C66 136.80(15)
Pd1 P2 C61 C66 3.48(17)
C71 P2 C61 C62 66.10(18)
C51 P2 C61 C62 -40.12(18)
Pd1 P2 C61 C62 -173.44(14)
C66 C61 C62 C63 0.1(3)
P2 C61 C62 C63 176.96(15)
C61 C62 C63 C64 -0.7(3)
C62 C63 C64 C65 0.5(3)
C63 C64 C65 C66 0.3(3)
C64 C65 C66 C61 -1.0(3)
C62 C61 C66 C65 0.8(3)
P2 C61 C66 C65 -176.33(15)
C61 P2 C71 C76 -20.6(2)
C51 P2 C71 C76 86.56(19)
Pd1 P2 C71 C76 -142.95(16)
C61 P2 C71 C72 158.36(15)
C51 P2 C71 C72 -94.44(16)
Pd1 P2 C71 C72 36.05(17)
C76 C71 C72 C73 -1.8(3)
P2 C71 C72 C73 179.11(16)
C71 C72 C73 C74 1.7(3)
C72 C73 C74 C75 0.0(4)
C73 C74 C75 C76 -1.5(4)
C74 C75 C76 C71 1.4(3)
C72 C71 C76 C75 0.3(3)
P2 C71 C76 C75 179.26(17)
